data_7011241
loop_
_publ_author_name
'Xing Zhang'
'Guo-Cong Guo'
'Fa-Kun Zheng'
'Guo-Wei Zhou'
'Jiang-Gao Mao'
'Zhen-Chao Dong'
'Jin-Shun Huang'
'Thomas C. W. Mak'

_publ_section_title
;
 Self-assembly of silver(I) coordination polymers with novel layered
 open network structures based on a flexible double betaine ligand
;
_journal_issue 7
_journal_name_full 'J. Chem. Soc., Dalton Trans.'
_journal_page_first 1344
_journal_page_last 1349
_journal_paper_doi 10.1039/b109298g
_journal_year 2002
_chemical_formula_sum 'C15 H16 Ag2 Cl2 N2 O13'
_chemical_formula_weight 718.94
_chemical_name_systematic
;
?
;
_space_group_IT_number 14
_symmetry_cell_setting monoclinic
_symmetry_space_group_name_Hall '-P 2ybc'
_symmetry_space_group_name_H-M 'P 1 21/c 1'
_atom_sites_solution_hydrogens geom
_atom_sites_solution_primary direct
_atom_sites_solution_secondary difmap
_audit_creation_method SHELXL-97
_cell_angle_alpha 90.00
_cell_angle_beta 92.125(1)
_cell_angle_gamma 90.00
_cell_formula_units_Z 4
_cell_length_a 5.7755(3)
_cell_length_b 30.745(1)
_cell_length_c 12.1968(5)
_cell_measurement_reflns_used 167
_cell_measurement_temperature 293(2)
_cell_measurement_theta_max 25.04
_cell_measurement_theta_min 1.32
_cell_volume 2164.27(16)
_computing_cell_refinement 'Siemens SMART'
_computing_data_collection 'Siemens SMART'
_computing_data_reduction 'Siemens XPREP'
_computing_molecular_graphics 'Bruker SHELXTL'
_computing_publication_material 'Bruker SHELXTL'
_computing_structure_refinement 'Siemens SHELXTL'
_computing_structure_solution 'Siemens SHELXTL'
_diffrn_ambient_temperature 293(2)
_diffrn_measured_fraction_theta_full 0.996
_diffrn_measured_fraction_theta_max 0.996
_diffrn_measurement_device_type 'Siemens SMART CCD'
_diffrn_measurement_method 'phi and omega scans'
_diffrn_radiation_monochromator graphite
_diffrn_radiation_source 'fine-focus sealed tube'
_diffrn_radiation_type MoK\a
_diffrn_radiation_wavelength 0.71073
_diffrn_reflns_av_R_equivalents 0.0199
_diffrn_reflns_av_sigmaI/netI 0.0328
_diffrn_reflns_limit_h_max 6
_diffrn_reflns_limit_h_min -2
_diffrn_reflns_limit_k_max 36
_diffrn_reflns_limit_k_min -32
_diffrn_reflns_limit_l_max 14
_diffrn_reflns_limit_l_min -14
_diffrn_reflns_number 7323
_diffrn_reflns_theta_full 25.04
_diffrn_reflns_theta_max 25.04
_diffrn_reflns_theta_min 1.32
_diffrn_standards_decay_% 0
_diffrn_standards_interval_count 0
_diffrn_standards_interval_time .
_diffrn_standards_number 0
_exptl_absorpt_coefficient_mu 2.129
_exptl_absorpt_correction_T_max 1.0000
_exptl_absorpt_correction_T_min .8352
_exptl_absorpt_correction_type empirical
_exptl_absorpt_process_details 'SADABS (Sheldrick, 1996)'
_exptl_crystal_colour colorless
_exptl_crystal_density_diffrn 2.206
_exptl_crystal_density_method 'not measured'
_exptl_crystal_description rhombic
_exptl_crystal_F_000 1408
_exptl_crystal_size_max .56
_exptl_crystal_size_mid .40
_exptl_crystal_size_min .32
_refine_diff_density_max 2.065
_refine_diff_density_min -2.555
_refine_diff_density_rms 0.132
_refine_ls_extinction_coef 0.0069(5)
_refine_ls_extinction_expression Fc^*^=kFc[1+0.001xFc^2^\l^3^/sin(2\q)]^-1/4^
_refine_ls_extinction_method SHELXL
_refine_ls_goodness_of_fit_ref 1.045
_refine_ls_hydrogen_treatment mixed
_refine_ls_matrix_type full
_refine_ls_number_parameters 308
_refine_ls_number_reflns 3809
_refine_ls_number_restraints 0
_refine_ls_restrained_S_all 1.045
_refine_ls_R_factor_all 0.0653
_refine_ls_R_factor_gt 0.0566
_refine_ls_shift/su_max 0.017
_refine_ls_shift/su_mean 0.001
_refine_ls_structure_factor_coef Fsqd
_refine_ls_weighting_details 'calc w=1/[\s^2^(Fo^2^)+(0.0682P)^2^+12.3925P] where P=(Fo^2^+2Fc^2^)/3'
_refine_ls_weighting_scheme calc
_refine_ls_wR_factor_gt 0.1421
_refine_ls_wR_factor_ref 0.1488
_reflns_number_gt 3308
_reflns_number_total 3809
_reflns_threshold_expression >2sigma(I)
_cod_data_source_file b109298g.txt
_cod_data_source_block 3
_cod_depositor_comments
;
The following automatic conversions were performed:
'_symmetry_cell_setting' value 'Monoclinic' changed to 'monoclinic'
according to '/home/saulius/struct/CIF-dictionaries/cif_core.dic'
dictionary named 'cif_core.dic' version 2.4.1 from 2010-06-29.

Automatic conversion script
Id: cif_fix_enum 1527 2010-12-29 10:47:43Z saulius 
;
_cod_original_cell_volume 2164.3(2)
_cod_original_sg_symbol_H-M P2(1)/c
_cod_database_code 7011241

loop_
_symmetry_equiv_pos_as_xyz
'x, y, z'
'-x, y+1/2, -z+1/2'
'-x, -y, -z'
'x, -y-1/2, z-1/2'

loop_
_atom_site_label
_atom_site_type_symbol
_atom_site_fract_x
_atom_site_fract_y
_atom_site_fract_z
_atom_site_U_iso_or_equiv
_atom_site_adp_type
_atom_site_occupancy
_atom_site_symmetry_multiplicity
_atom_site_calc_flag
_atom_site_refinement_flags
_atom_site_disorder_assembly
_atom_site_disorder_group
Ag1 Ag 0.21027(9) 0.481875(17) 0.58444(5) 0.0470(2) Uani 1 1 d . . .
Ag2 Ag 0.63854(12) 0.51153(3) 0.70819(9) 0.0900(4) Uani 1 1 d . . .
Cl1 Cl 0.3985(4) 0.41630(8) 0.85381(17) 0.0704(6) Uani 1 1 d . . .
Cl2 Cl 0.3539(3) 0.76553(6) 0.75491(15) 0.0511(5) Uani 1 1 d . . .
OW O 0.840(2) 0.5092(4) 0.8993(10) 0.147(4) Uani 1 1 d . . .
O1 O 0.4427(7) 0.42838(15) 0.5301(4) 0.0444(11) Uani 1 1 d . . .
O2 O 0.7690(8) 0.46234(14) 0.5891(4) 0.0409(10) Uani 1 1 d . . .
O3 O 0.6187(8) 0.06060(17) 0.7495(5) 0.0550(14) Uani 1 1 d . . .
O4 O 0.9537(8) 0.03986(15) 0.8314(4) 0.0465(12) Uani 1 1 d . . .
O5 O 0.3855(16) 0.4203(5) 0.9659(6) 0.140(4) Uani 1 1 d . . .
O6 O 0.297(2) 0.3751(3) 0.8247(9) 0.145(4) Uani 1 1 d . . .
O7 O 0.276(2) 0.4478(3) 0.7959(7) 0.122(3) Uani 1 1 d . . .
O8 O 0.6312(19) 0.4172(5) 0.8228(10) 0.166(5) Uani 1 1 d . . .
O9 O 0.197(3) 0.7772(3) 0.6776(11) 0.208(8) Uani 1 1 d . . .
O10 O 0.5896(18) 0.7696(3) 0.7235(9) 0.129(4) Uani 1 1 d . . .
O11 O 0.3410(12) 0.7917(2) 0.8496(6) 0.084(2) Uani 1 1 d . . .
O12 O 0.3179(13) 0.7206(2) 0.7839(5) 0.0772(18) Uani 1 1 d . . .
N1 N 1.0630(8) 0.31720(15) 0.5018(4) 0.0325(11) Uani 1 1 d . . .
N2 N 1.1470(9) 0.16113(16) 0.5774(4) 0.0346(11) Uani 1 1 d . . .
C1 C 0.6550(11) 0.4301(2) 0.5542(5) 0.0342(13) Uani 1 1 d . . .
C2 C 0.7940(10) 0.38918(18) 0.5369(5) 0.0306(12) Uani 1 1 d . . .
C3 C 0.7408(11) 0.3609(2) 0.4517(5) 0.0381(14) Uani 1 1 d . . .
H3A H 0.6106 0.3658 0.4062 0.046 Uiso 1 1 calc R . .
C4 C 0.8786(12) 0.3259(2) 0.4343(5) 0.0390(14) Uani 1 1 d . . .
H4A H 0.8451 0.3076 0.3750 0.047 Uiso 1 1 calc R . .
C5 C 1.1133(11) 0.3432(2) 0.5878(6) 0.0380(14) Uani 1 1 d . . .
H5A H 1.2389 0.3367 0.6349 0.046 Uiso 1 1 calc R . .
C6 C 0.9807(11) 0.3794(2) 0.6069(5) 0.0369(14) Uani 1 1 d . . .
H6A H 1.0165 0.3973 0.6668 0.044 Uiso 1 1 calc R . .
C7 C 1.2053(12) 0.27817(19) 0.4800(6) 0.0395(15) Uani 1 1 d . . .
H7A H 1.3651 0.2835 0.5034 0.047 Uiso 1 1 calc R . .
H7B H 1.2007 0.2720 0.4020 0.047 Uiso 1 1 calc R . .
C8 C 1.1116(11) 0.23946(19) 0.5420(5) 0.0348(13) Uani 1 1 d . . .
H8A H 0.9487 0.2355 0.5224 0.042 Uiso 1 1 calc R . .
H8B H 1.1259 0.2449 0.6203 0.042 Uiso 1 1 calc R . .
C9 C 1.2444(12) 0.1983(2) 0.5146(6) 0.0414(15) Uani 1 1 d . . .
H9B H 1.2296 0.1924 0.4365 0.050 Uiso 1 1 calc R . .
H9C H 1.4075 0.2019 0.5344 0.050 Uiso 1 1 calc R . .
C10 C 1.2477(11) 0.1489(2) 0.6733(6) 0.0394(14) Uani 1 1 d . . .
H10A H 1.3822 0.1628 0.6987 0.047 Uiso 1 1 calc R . .
C11 C 1.1553(11) 0.1161(2) 0.7347(6) 0.0383(14) Uani 1 1 d . . .
H11A H 1.2288 0.1073 0.8001 0.046 Uiso 1 1 calc R . .
C12 C 0.9518(10) 0.0965(2) 0.6978(5) 0.0347(13) Uani 1 1 d . . .
C13 C 0.8529(12) 0.1090(2) 0.5980(6) 0.0445(16) Uani 1 1 d . . .
H13A H 0.7174 0.0958 0.5713 0.053 Uiso 1 1 calc R . .
C14 C 0.9549(13) 0.1410(2) 0.5384(6) 0.0448(16) Uani 1 1 d . . .
H14A H 0.8905 0.1488 0.4703 0.054 Uiso 1 1 calc R . .
C15 C 0.8327(11) 0.06192(19) 0.7653(5) 0.0362(14) Uani 1 1 d . . .

loop_
_atom_site_aniso_label
_atom_site_aniso_U_11
_atom_site_aniso_U_22
_atom_site_aniso_U_33
_atom_site_aniso_U_23
_atom_site_aniso_U_13
_atom_site_aniso_U_12
Ag1 0.0407(3) 0.0374(3) 0.0629(4) -0.0069(2) 0.0032(2) 0.0123(2)
Ag2 0.0418(4) 0.0697(5) 0.1602(9) -0.0669(5) 0.0272(4) -0.0044(3)
Cl1 0.0726(14) 0.0858(16) 0.0518(11) 0.0191(11) -0.0102(10) -0.0135(12)
Cl2 0.0556(10) 0.0488(10) 0.0490(10) -0.0115(8) 0.0020(8) -0.0001(8)
OW 0.176(11) 0.116(8) 0.145(9) 0.017(7) -0.053(8) -0.023(7)
O1 0.031(2) 0.036(2) 0.066(3) -0.006(2) 0.003(2) 0.0064(18)
O2 0.040(2) 0.027(2) 0.056(3) -0.010(2) 0.005(2) 0.0027(19)
O3 0.029(3) 0.052(3) 0.083(4) 0.021(3) 0.004(2) -0.008(2)
O4 0.041(3) 0.037(2) 0.061(3) 0.018(2) -0.001(2) -0.006(2)
O5 0.097(6) 0.261(14) 0.059(4) 0.018(6) -0.014(4) 0.021(7)
O6 0.219(12) 0.088(6) 0.125(8) 0.026(6) -0.042(8) -0.031(7)
O7 0.194(10) 0.082(6) 0.087(5) 0.022(4) -0.039(6) 0.007(6)
O8 0.101(7) 0.249(15) 0.151(10) 0.001(10) 0.054(7) -0.018(9)
O9 0.307(17) 0.071(6) 0.230(13) 0.012(7) -0.217(14) -0.006(8)
O10 0.128(7) 0.124(7) 0.142(8) -0.022(6) 0.088(6) -0.013(6)
O11 0.085(5) 0.080(5) 0.088(5) -0.041(4) 0.024(4) -0.008(4)
O12 0.105(5) 0.048(3) 0.077(4) -0.008(3) -0.012(4) 0.002(3)
N1 0.034(3) 0.023(2) 0.040(3) 0.002(2) 0.006(2) 0.004(2)
N2 0.036(3) 0.023(2) 0.045(3) 0.002(2) 0.010(2) 0.004(2)
C1 0.033(3) 0.032(3) 0.039(3) 0.002(3) 0.006(2) 0.004(3)
C2 0.028(3) 0.026(3) 0.038(3) 0.001(2) 0.003(2) 0.000(2)
C3 0.037(3) 0.032(3) 0.045(4) 0.001(3) -0.011(3) 0.006(3)
C4 0.049(4) 0.032(3) 0.036(3) -0.003(3) -0.004(3) 0.000(3)
C5 0.033(3) 0.031(3) 0.049(4) 0.000(3) -0.006(3) 0.002(3)
C6 0.037(3) 0.030(3) 0.043(3) -0.003(3) -0.007(3) 0.001(3)
C7 0.044(4) 0.023(3) 0.053(4) 0.002(3) 0.013(3) 0.009(3)
C8 0.038(3) 0.026(3) 0.040(3) 0.004(2) 0.008(3) 0.005(2)
C9 0.047(4) 0.027(3) 0.051(4) 0.005(3) 0.019(3) 0.004(3)
C10 0.030(3) 0.036(3) 0.053(4) 0.006(3) 0.002(3) -0.002(3)
C11 0.032(3) 0.033(3) 0.050(4) 0.009(3) 0.003(3) 0.001(3)
C12 0.031(3) 0.029(3) 0.044(3) 0.003(3) 0.004(3) 0.000(2)
C13 0.042(4) 0.044(4) 0.048(4) 0.006(3) -0.007(3) -0.009(3)
C14 0.053(4) 0.038(4) 0.043(4) 0.006(3) -0.001(3) 0.000(3)
C15 0.032(3) 0.024(3) 0.052(4) 0.003(3) 0.006(3) -0.003(2)

loop_
_atom_type_symbol
_atom_type_description
_atom_type_scat_dispersion_real
_atom_type_scat_dispersion_imag
_atom_type_scat_source
C C 0.0033 0.0016 'International Tables Vol C Tables 4.2.6.8 and 6.1.1.4'
H H 0.0000 0.0000 'International Tables Vol C Tables 4.2.6.8 and 6.1.1.4'
N N 0.0061 0.0033 'International Tables Vol C Tables 4.2.6.8 and 6.1.1.4'
O O 0.0106 0.0060 'International Tables Vol C Tables 4.2.6.8 and 6.1.1.4'
Cl Cl 0.1484 0.1585 'International Tables Vol C Tables 4.2.6.8 and 6.1.1.4'
Ag Ag -0.8971 1.1015 'International Tables Vol C Tables 4.2.6.8 and 6.1.1.4'

loop_
_geom_angle_atom_site_label_1
_geom_angle_atom_site_label_2
_geom_angle_atom_site_label_3
_geom_angle
_geom_angle_site_symmetry_1
_geom_angle_site_symmetry_3
_geom_angle_publ_flag
O1 Ag1 O4 166.19(17) . 2_656 ?
O1 Ag1 O2 115.60(15) . 1_455 ?
O4 Ag1 O2 75.47(16) 2_656 1_455 ?
O1 Ag1 Ag2 83.09(12) . . ?
O4 Ag1 Ag2 83.33(12) 2_656 . ?
O2 Ag1 Ag2 147.71(10) 1_455 . ?
O1 Ag1 Ag1 119.72(13) . 3_566 ?
O4 Ag1 Ag1 73.17(12) 2_656 3_566 ?
O2 Ag1 Ag1 53.16(10) 1_455 3_566 ?
Ag2 Ag1 Ag1 141.55(3) . 3_566 ?
O3 Ag2 O2 149.53(19) 2_656 . ?
O3 Ag2 OW 95.4(4) 2_656 . ?
O2 Ag2 OW 114.7(3) . . ?
O3 Ag2 O4 116.36(18) 2_656 2_756 ?
O2 Ag2 O4 77.02(16) . 2_756 ?
OW Ag2 O4 78.1(3) . 2_756 ?
O3 Ag2 Ag1 76.92(13) 2_656 . ?
O2 Ag2 Ag1 76.08(12) . . ?
OW Ag2 Ag1 141.9(3) . . ?
O4 Ag2 Ag1 138.93(12) 2_756 . ?
O5 Cl1 O7 113.6(7) . . ?
O5 Cl1 O8 110.6(7) . . ?
O7 Cl1 O8 109.0(8) . . ?
O5 Cl1 O6 106.7(8) . . ?
O7 Cl1 O6 107.2(6) . . ?
O8 Cl1 O6 109.7(9) . . ?
O9 Cl2 O11 111.7(7) . . ?
O9 Cl2 O10 114.5(10) . . ?
O11 Cl2 O10 104.4(5) . . ?
O9 Cl2 O12 109.3(6) . . ?
O11 Cl2 O12 109.4(4) . . ?
O10 Cl2 O12 107.2(5) . . ?
C1 O1 Ag1 119.5(4) . . ?
C1 O2 Ag2 124.5(4) . . ?
C15 O3 Ag2 131.6(4) . 2_646 ?
C15 O4 Ag1 118.9(4) . 2_646 ?
C15 O4 Ag2 123.9(4) . 2_746 ?
Ag1 O4 Ag2 102.59(17) 2_646 2_746 ?
C5 N1 C4 120.2(5) . . ?
C5 N1 C7 121.1(5) . . ?
C4 N1 C7 118.7(5) . . ?
C10 N2 C14 120.4(5) . . ?
C10 N2 C9 120.1(6) . . ?
C14 N2 C9 119.5(6) . . ?
O1 C1 O2 127.5(6) . . ?
O1 C1 C2 117.0(5) . . ?
O2 C1 C2 115.5(5) . . ?
C3 C2 C6 118.3(5) . . ?
C3 C2 C1 121.7(5) . . ?
C6 C2 C1 120.0(5) . . ?
C4 C3 C2 120.0(6) . . ?
N1 C4 C3 121.0(6) . . ?
N1 C5 C6 120.6(6) . . ?
C5 C6 C2 119.8(6) . . ?
N1 C7 C8 109.5(5) . . ?
C7 C8 C9 110.5(5) . . ?
N2 C9 C8 108.7(5) . . ?
N2 C10 C11 121.1(6) . . ?
C10 C11 C12 119.1(6) . . ?
C13 C12 C11 118.9(6) . . ?
C13 C12 C15 119.5(6) . . ?
C11 C12 C15 121.6(6) . . ?
C14 C13 C12 119.8(6) . . ?
N2 C14 C13 120.6(6) . . ?
O3 C15 O4 127.7(6) . . ?
O3 C15 C12 113.9(6) . . ?
O4 C15 C12 118.3(5) . . ?

loop_
_geom_bond_atom_site_label_1
_geom_bond_atom_site_label_2
_geom_bond_distance
_geom_bond_site_symmetry_2
_geom_bond_publ_flag
Ag1 O1 2.239(4) . ?
Ag1 O4 2.281(4) 2_656 ?
Ag1 O2 2.621(5) 1_455 ?
Ag1 Ag2 2.9917(10) . ?
Ag1 Ag1 3.3186(11) 3_566 ?
Ag2 O3 2.192(5) 2_656 ?
Ag2 O2 2.247(4) . ?
Ag2 OW 2.566(11) . ?
Ag2 O4 2.573(5) 2_756 ?
Cl1 O5 1.377(8) . ?
Cl1 O7 1.379(8) . ?
Cl1 O8 1.410(10) . ?
Cl1 O6 1.436(10) . ?
Cl2 O9 1.332(8) . ?
Cl2 O11 1.411(6) . ?
Cl2 O10 1.433(9) . ?
Cl2 O12 1.442(7) . ?
O1 C1 1.252(8) . ?
O2 C1 1.256(8) . ?
O3 C15 1.244(8) . ?
O3 Ag2 2.192(5) 2_646 ?
O4 C15 1.247(8) . ?
O4 Ag1 2.281(4) 2_646 ?
O4 Ag2 2.573(5) 2_746 ?
N1 C5 1.342(8) . ?
N1 C4 1.348(8) . ?
N1 C7 1.484(7) . ?
N2 C10 1.340(8) . ?
N2 C14 1.342(9) . ?
N2 C9 1.496(8) . ?
C1 C2 1.510(8) . ?
C2 C3 1.381(9) . ?
C2 C6 1.384(8) . ?
C3 C4 1.360(9) . ?
C5 C6 1.376(9) . ?
C7 C8 1.520(8) . ?
C8 C9 1.524(8) . ?
C10 C11 1.375(9) . ?
C11 C12 1.382(9) . ?
C12 C13 1.380(9) . ?
C12 C15 1.523(8) . ?
C13 C14 1.369(10) . ?
